data_2225675
loop_
_publ_author_name
'Tadbuppa, Primjira P.'
'Tiekink, Edward R. T.'

_publ_section_title
;
 [(<i>Z</i>)-<i>O</i>-Methyl
 <i>N</i>-(3-chlorophenyl)thiocarbamato-\k<i>S</i>](tricyclohexylphosphine-\k<i>P</i>)gold(I)
;
_journal_coeditor_code PV2267
_journal_issue 4
_journal_name_full 'Acta Crystallographica Section E'
_journal_page_first m450
_journal_paper_doi 10.1107/S1600536810010445
_journal_volume 66
_journal_year 2010
_chemical_formula_iupac '[Au (C8 H7 Cl N O S) (C18 H33 P)]'
_chemical_formula_moiety 'C26 H40 Au Cl N O P S'
_chemical_formula_sum 'C26 H40 Au Cl N O P S'
_chemical_formula_weight 678.04
_chemical_name_systematic
;
[(<i>Z</i>)-<i>O</i>-Methyl <i>N</i>-(3-chlorophenyl)thiocarbamato-
\k<i>S</i>](tricyclohexylphosphine-\k<i>P</i>)gold(I)
;
_space_group_IT_number 14
_symmetry_cell_setting monoclinic
_symmetry_space_group_name_Hall '-P 2ybc'
_symmetry_space_group_name_H-M 'P 1 21/c 1'
_atom_sites_solution_hydrogens geom
_atom_sites_solution_primary direct
_atom_sites_solution_secondary difmap
_audit_creation_method SHELXL-97
_cell_angle_alpha 90
_cell_angle_beta 107.3280(10)
_cell_angle_gamma 90
_cell_formula_units_Z 8
_cell_length_a 19.1964(8)
_cell_length_b 11.7855(5)
_cell_length_c 26.0594(11)
_cell_measurement_reflns_used 7254
_cell_measurement_temperature 223(2)
_cell_measurement_theta_max 27.8
_cell_measurement_theta_min 2.2
_cell_volume 5628.1(4)
_computing_cell_refinement 'SAINT (Bruker, 2000)'
_computing_data_collection 'SMART (Bruker, 2000)'
_computing_data_reduction 'SAINT (Bruker, 2000)'
_computing_molecular_graphics
;
ORTEP-3 (Farrugia, 1997), DIAMOND (Brandenburg, 2006) and Qmol
(Gans &
Shalloway, 2001)
;
_computing_publication_material 'publCIF (Westrip, 2010)'
_computing_structure_refinement 'SHELXL97 (Sheldrick, 2008)'
_computing_structure_solution 'PATTY in DIRDIF92 (Beurskens <i>et al.</i>,  1992)'
_diffrn_ambient_temperature 223(2)
_diffrn_measured_fraction_theta_full 0.999
_diffrn_measured_fraction_theta_max 0.999
_diffrn_measurement_device_type 'Bruker SMART CCD'
_diffrn_measurement_method '\w scans'
_diffrn_radiation_monochromator graphite
_diffrn_radiation_source 'fine-focus sealed tube'
_diffrn_radiation_type MoK\a
_diffrn_radiation_wavelength 0.71069
_diffrn_reflns_av_R_equivalents 0.052
_diffrn_reflns_av_sigmaI/netI 0.061
_diffrn_reflns_limit_h_max 23
_diffrn_reflns_limit_h_min -24
_diffrn_reflns_limit_k_max 15
_diffrn_reflns_limit_k_min -15
_diffrn_reflns_limit_l_max 23
_diffrn_reflns_limit_l_min -33
_diffrn_reflns_number 39394
_diffrn_reflns_theta_full 27.5
_diffrn_reflns_theta_max 27.5
_diffrn_reflns_theta_min 1.1
_diffrn_standards_decay_% 0
_diffrn_standards_number 0
_exptl_absorpt_coefficient_mu 5.472
_exptl_absorpt_correction_T_max 1.000
_exptl_absorpt_correction_T_min 0.120
_exptl_absorpt_correction_type multi-scan
_exptl_absorpt_process_details '(SADABS; Bruker, 2000)'
_exptl_crystal_colour colourless
_exptl_crystal_density_diffrn 1.600
_exptl_crystal_density_method 'not measured'
_exptl_crystal_description block
_exptl_crystal_F_000 2704
_exptl_crystal_size_max 0.32
_exptl_crystal_size_mid 0.09
_exptl_crystal_size_min 0.08
_refine_diff_density_max 0.90
_refine_diff_density_min -1.26
_refine_ls_extinction_method none
_refine_ls_goodness_of_fit_ref 1.05
_refine_ls_hydrogen_treatment constr
_refine_ls_matrix_type full
_refine_ls_number_parameters 579
_refine_ls_number_reflns 12920
_refine_ls_number_restraints 0
_refine_ls_restrained_S_all 1.05
_refine_ls_R_factor_all 0.058
_refine_ls_R_factor_gt 0.036
_refine_ls_shift/su_max 0.002
_refine_ls_shift/su_mean 0.000
_refine_ls_structure_factor_coef Fsqd
_refine_ls_weighting_details 'calc w=1/[\s^2^(Fo^2^)+(0.0443P)^2^+1.5842P] where P=(Fo^2^+2Fc^2^)/3'
_refine_ls_weighting_scheme calc
_refine_ls_wR_factor_gt 0.079
_refine_ls_wR_factor_ref 0.103
_reflns_number_gt 9743
_reflns_number_total 12920
_reflns_threshold_expression I>2\s(I)
_cod_data_source_file pv2267.cif
_cod_data_source_block I
_cod_original_sg_symbol_H-M 'P 21/c'
_cod_database_code 2225675
_cod_database_fobs_code 2225675

loop_
_symmetry_equiv_pos_as_xyz
'x, y, z'
'-x, y+1/2, -z+1/2'
'-x, -y, -z'
'x, -y-1/2, z-1/2'

loop_
_atom_site_type_symbol
_atom_site_label
_atom_site_fract_x
_atom_site_fract_y
_atom_site_fract_z
_atom_site_U_iso_or_equiv
_atom_site_adp_type
_atom_site_calc_flag
_atom_site_refinement_flags
_atom_site_occupancy
_atom_site_disorder_assembly
_atom_site_disorder_group
Au Au1 0.033556(11) 0.169486(16) 0.215414(8) 0.02957(7) Uani d . 1 . .
Cl Cl1 -0.33553(9) 0.21770(19) 0.02053(7) 0.0666(5) Uani d . 1 . .
S S1 -0.03791(8) 0.22019(11) 0.13099(6) 0.0395(4) Uani d . 1 . .
P P1 0.10367(7) 0.13548(10) 0.30030(6) 0.0260(3) Uani d . 1 . .
O O1 0.0192(2) 0.0287(3) 0.11442(15) 0.0363(9) Uani d . 1 . .
N N1 -0.0744(2) 0.0891(4) 0.04332(18) 0.0335(10) Uani d . 1 . .
C C1 -0.0336(3) 0.1047(4) 0.0904(2) 0.0276(11) Uani d . 1 . .
C C2 -0.1303(3) 0.1714(4) 0.0221(2) 0.0320(12) Uani d . 1 . .
C C3 -0.1985(3) 0.1575(5) 0.0297(2) 0.0362(13) Uani d . 1 . .
H H3 -0.2079 0.0943 0.0486 0.043 Uiso calc R 1 . .
C C4 -0.2516(3) 0.2367(6) 0.0095(2) 0.0418(15) Uani d . 1 . .
C C5 -0.2408(3) 0.3277(5) -0.0194(3) 0.0474(16) Uani d . 1 . .
H H5 -0.2782 0.3811 -0.0328 0.057 Uiso calc R 1 . .
C C6 -0.1747(4) 0.3401(5) -0.0285(3) 0.0535(18) Uani d . 1 . .
H H6 -0.1671 0.4019 -0.0489 0.064 Uiso calc R 1 . .
C C7 -0.1187(3) 0.2630(5) -0.0081(2) 0.0429(15) Uani d . 1 . .
H H7 -0.0735 0.2725 -0.0146 0.051 Uiso calc R 1 . .
C C8 0.0245(4) -0.0697(5) 0.0832(3) 0.0500(17) Uani d . 1 . .
H H8A -0.0213 -0.1109 0.0739 0.075 Uiso calc R 1 . .
H H8B 0.0634 -0.1185 0.1040 0.075 Uiso calc R 1 . .
H H8C 0.0350 -0.0462 0.0506 0.075 Uiso calc R 1 . .
C C9 0.1636(3) 0.0117(4) 0.3036(2) 0.0373(13) Uani d . 1 . .
H H9 0.1903 0.0286 0.2774 0.045 Uiso calc R 1 . .
C C10 0.2232(4) -0.0090(6) 0.3564(3) 0.0561(18) Uani d . 1 . .
H H10A 0.2521 0.0604 0.3668 0.067 Uiso calc R 1 . .
H H10B 0.2004 -0.0258 0.3846 0.067 Uiso calc R 1 . .
C C11 0.2734(4) -0.1055(5) 0.3531(3) 0.063(2) Uani d . 1 . .
H H11A 0.3021 -0.0843 0.3291 0.076 Uiso calc R 1 . .
H H11B 0.3073 -0.1202 0.3888 0.076 Uiso calc R 1 . .
C C12 0.2318(4) -0.2082(6) 0.3330(4) 0.093(3) Uani d . 1 . .
H H12A 0.2088 -0.2345 0.3598 0.112 Uiso calc R 1 . .
H H12B 0.2656 -0.2674 0.3290 0.112 Uiso calc R 1 . .
C C13 0.1731(4) -0.1935(5) 0.2798(4) 0.083(3) Uani d . 1 . .
H H13A 0.1450 -0.2639 0.2705 0.100 Uiso calc R 1 . .
H H13B 0.1959 -0.1780 0.2515 0.100 Uiso calc R 1 . .
C C14 0.1214(4) -0.0946(5) 0.2828(3) 0.066(2) Uani d . 1 . .
H H14A 0.0878 -0.0802 0.2469 0.079 Uiso calc R 1 . .
H H14B 0.0924 -0.1159 0.3065 0.079 Uiso calc R 1 . .
C C15 0.1663(3) 0.2562(4) 0.3241(2) 0.0273(11) Uani d . 1 . .
H H15 0.1951 0.2424 0.3619 0.033 Uiso calc R 1 . .
C C16 0.2182(3) 0.2680(4) 0.2906(3) 0.0393(14) Uani d . 1 . .
H H16A 0.1901 0.2737 0.2525 0.047 Uiso calc R 1 . .
H H16B 0.2489 0.2000 0.2951 0.047 Uiso calc R 1 . .
C C17 0.2670(4) 0.3731(5) 0.3069(3) 0.0567(19) Uani d . 1 . .
H H17A 0.2977 0.3653 0.3442 0.068 Uiso calc R 1 . .
H H17B 0.2991 0.3795 0.2840 0.068 Uiso calc R 1 . .
C C18 0.2202(4) 0.4797(5) 0.3012(3) 0.0548(18) Uani d . 1 . .
H H18A 0.2516 0.5466 0.3115 0.066 Uiso calc R 1 . .
H H18B 0.1903 0.4889 0.2637 0.066 Uiso calc R 1 . .
C C19 0.1720(4) 0.4693(5) 0.3367(3) 0.0524(17) Uani d . 1 . .
H H19A 0.1422 0.5379 0.3335 0.063 Uiso calc R 1 . .
H H19B 0.2022 0.4626 0.3742 0.063 Uiso calc R 1 . .
C C20 0.1219(3) 0.3651(4) 0.3214(3) 0.0383(14) Uani d . 1 . .
H H20A 0.0921 0.3588 0.3459 0.046 Uiso calc R 1 . .
H H20B 0.0889 0.3748 0.2849 0.046 Uiso calc R 1 . .
C C21 0.0492(3) 0.1226(5) 0.3471(2) 0.0345(13) Uani d . 1 . .
H H21 0.0283 0.1991 0.3480 0.041 Uiso calc R 1 . .
C C22 0.0919(3) 0.0974(6) 0.4055(2) 0.0460(15) Uani d . 1 . .
H H22A 0.1304 0.1544 0.4182 0.055 Uiso calc R 1 . .
H H22B 0.1152 0.0229 0.4076 0.055 Uiso calc R 1 . .
C C23 0.0422(4) 0.0986(6) 0.4416(3) 0.0542(18) Uani d . 1 . .
H H23A 0.0703 0.0753 0.4780 0.065 Uiso calc R 1 . .
H H23B 0.0247 0.1761 0.4436 0.065 Uiso calc R 1 . .
C C24 -0.0217(4) 0.0211(5) 0.4212(3) 0.0526(17) Uani d . 1 . .
H H24A -0.0538 0.0283 0.4441 0.063 Uiso calc R 1 . .
H H24B -0.0044 -0.0575 0.4234 0.063 Uiso calc R 1 . .
C C25 -0.0645(3) 0.0472(6) 0.3641(3) 0.0573(19) Uani d . 1 . .
H H25A -0.0869 0.1224 0.3625 0.069 Uiso calc R 1 . .
H H25B -0.1037 -0.0086 0.3516 0.069 Uiso calc R 1 . .
C C26 -0.0163(3) 0.0450(5) 0.3270(2) 0.0463(15) Uani d . 1 . .
H H26A 0.0005 -0.0328 0.3246 0.056 Uiso calc R 1 . .
H H26B -0.0451 0.0688 0.2909 0.056 Uiso calc R 1 . .
Au Au2 0.558501(11) 0.649071(17) 0.747201(9) 0.03400(7) Uani d . 1 . .
Cl Cl2 0.71112(14) 0.8119(2) 1.02912(9) 0.0950(8) Uani d . 1 . .
S S2 0.64142(9) 0.69232(12) 0.82842(6) 0.0457(4) Uani d . 1 . .
P P2 0.47804(7) 0.61468(11) 0.66583(6) 0.0289(3) Uani d . 1 . .
O O2 0.67747(19) 0.4891(3) 0.80699(15) 0.0380(9) Uani d . 1 . .
N N2 0.7584(2) 0.5672(4) 0.88067(19) 0.0383(12) Uani d . 1 . .
C C27 0.7002(3) 0.5755(4) 0.8428(2) 0.0319(12) Uani d . 1 . .
C C28 0.7795(3) 0.6585(4) 0.9169(3) 0.0391(15) Uani d . 1 . .
C C29 0.7394(3) 0.6862(5) 0.9526(2) 0.0459(15) Uani d . 1 . .
H H29 0.6974 0.6449 0.9522 0.055 Uiso calc R 1 . .
C C30 0.7625(4) 0.7735(6) 0.9876(3) 0.0558(18) Uani d . 1 . .
C C31 0.8228(5) 0.8372(5) 0.9890(3) 0.065(2) Uani d . 1 . .
H H31 0.8364 0.8993 1.0125 0.078 Uiso calc R 1 . .
C C32 0.8629(4) 0.8083(5) 0.9551(3) 0.065(2) Uani d . 1 . .
H H32 0.9054 0.8494 0.9565 0.078 Uiso calc R 1 . .
C C33 0.8417(3) 0.7192(5) 0.9189(3) 0.0498(17) Uani d . 1 . .
H H33 0.8695 0.7003 0.8959 0.060 Uiso calc R 1 . .
C C34 0.7241(3) 0.3915(4) 0.8155(3) 0.0430(15) Uani d . 1 . .
H H34A 0.7720 0.4136 0.8137 0.065 Uiso calc R 1 . .
H H34B 0.7033 0.3353 0.7880 0.065 Uiso calc R 1 . .
H H34C 0.7285 0.3595 0.8506 0.065 Uiso calc R 1 . .
C C35 0.5094(3) 0.4928(4) 0.6342(2) 0.0399(14) Uani d . 1 . .
H H35 0.5564 0.5188 0.6298 0.048 Uiso calc R 1 . .
C C36 0.5299(5) 0.3900(5) 0.6697(3) 0.069(2) Uani d . 1 . .
H H36A 0.4862 0.3588 0.6765 0.083 Uiso calc R 1 . .
H H36B 0.5642 0.4121 0.7043 0.083 Uiso calc R 1 . .
C C37 0.5648(5) 0.2992(6) 0.6436(4) 0.083(3) Uani d . 1 . .
H H37A 0.6134 0.3252 0.6438 0.100 Uiso calc R 1 . .
H H37B 0.5712 0.2300 0.6653 0.100 Uiso calc R 1 . .
C C38 0.5219(5) 0.2710(6) 0.5873(4) 0.087(3) Uani d . 1 . .
H H38A 0.5509 0.2207 0.5717 0.105 Uiso calc R 1 . .
H H38B 0.4777 0.2299 0.5876 0.105 Uiso calc R 1 . .
C C39 0.5015(5) 0.3717(6) 0.5537(4) 0.078(3) Uani d . 1 . .
H H39A 0.4685 0.3494 0.5186 0.094 Uiso calc R 1 . .
H H39B 0.5454 0.4044 0.5477 0.094 Uiso calc R 1 . .
C C40 0.4645(4) 0.4612(6) 0.5781(3) 0.0598(19) Uani d . 1 . .
H H40A 0.4562 0.5291 0.5554 0.072 Uiso calc R 1 . .
H H40B 0.4169 0.4328 0.5790 0.072 Uiso calc R 1 . .
C C41 0.4746(3) 0.7341(4) 0.6197(2) 0.0295(12) Uani d . 1 . .
H H41 0.4376 0.7160 0.5851 0.035 Uiso calc R 1 . .
C C42 0.5479(3) 0.7523(5) 0.6085(3) 0.0514(18) Uani d . 1 . .
H H42A 0.5861 0.7636 0.6427 0.062 Uiso calc R 1 . .
H H42B 0.5602 0.6840 0.5916 0.062 Uiso calc R 1 . .
C C43 0.5467(4) 0.8532(5) 0.5724(4) 0.068(2) Uani d . 1 . .
H H43A 0.5956 0.8644 0.5688 0.082 Uiso calc R 1 . .
H H43B 0.5133 0.8373 0.5366 0.082 Uiso calc R 1 . .
C C44 0.5228(4) 0.9609(5) 0.5937(3) 0.067(2) Uani d . 1 . .
H H44A 0.5593 0.9827 0.6273 0.080 Uiso calc R 1 . .
H H44B 0.5191 1.0223 0.5676 0.080 Uiso calc R 1 . .
C C45 0.4507(4) 0.9440(5) 0.6034(3) 0.063(2) Uani d . 1 . .
H H45A 0.4132 0.9311 0.5690 0.076 Uiso calc R 1 . .
H H45B 0.4376 1.0130 0.6194 0.076 Uiso calc R 1 . .
C C46 0.4518(3) 0.8432(4) 0.6408(3) 0.0468(16) Uani d . 1 . .
H H46A 0.4857 0.8596 0.6764 0.056 Uiso calc R 1 . .
H H46B 0.4030 0.8334 0.6449 0.056 Uiso calc R 1 . .
C C47 0.3847(3) 0.5955(4) 0.6704(2) 0.0326(12) Uani d . 1 . .
H H47 0.3735 0.6664 0.6867 0.039 Uiso calc R 1 . .
C C48 0.3817(3) 0.5027(6) 0.7098(3) 0.0563(18) Uani d . 1 . .
H H48A 0.4188 0.5171 0.7442 0.068 Uiso calc R 1 . .
H H48B 0.3928 0.4296 0.6961 0.068 Uiso calc R 1 . .
C C49 0.3071(3) 0.4967(7) 0.7186(3) 0.064(2) Uani d . 1 . .
H H49A 0.3060 0.4326 0.7423 0.077 Uiso calc R 1 . .
H H49B 0.2987 0.5663 0.7365 0.077 Uiso calc R 1 . .
C C50 0.2468(3) 0.4829(5) 0.6664(3) 0.0575(19) Uani d . 1 . .
H H50A 0.2514 0.4089 0.6506 0.069 Uiso calc R 1 . .
H H50B 0.1994 0.4855 0.6734 0.069 Uiso calc R 1 . .
C C51 0.2505(3) 0.5755(6) 0.6276(3) 0.0562(18) Uani d . 1 . .
H H51A 0.2394 0.6483 0.6417 0.067 Uiso calc R 1 . .
H H51B 0.2132 0.5617 0.5933 0.067 Uiso calc R 1 . .
C C52 0.3248(3) 0.5836(6) 0.6180(2) 0.0507(17) Uani d . 1 . .
H H52A 0.3333 0.5153 0.5992 0.061 Uiso calc R 1 . .
H H52B 0.3255 0.6493 0.5951 0.061 Uiso calc R 1 . .

loop_
_atom_site_aniso_label
_atom_site_aniso_U_11
_atom_site_aniso_U_22
_atom_site_aniso_U_33
_atom_site_aniso_U_12
_atom_site_aniso_U_13
_atom_site_aniso_U_23
Au1 0.03475(13) 0.03001(11) 0.02073(11) -0.00016(8) 0.00333(9) -0.00099(8)
Cl1 0.0336(9) 0.1165(16) 0.0482(11) 0.0002(9) 0.0097(8) -0.0057(10)
S1 0.0525(9) 0.0324(7) 0.0236(8) 0.0111(6) -0.0039(7) -0.0048(6)
P1 0.0300(7) 0.0245(6) 0.0224(7) 0.0008(5) 0.0061(6) 0.0017(5)
O1 0.041(2) 0.0328(19) 0.030(2) 0.0068(16) 0.0014(17) -0.0036(16)
N1 0.040(3) 0.032(2) 0.026(3) 0.0017(19) 0.007(2) -0.0068(19)
C1 0.032(3) 0.027(3) 0.025(3) 0.003(2) 0.010(2) 0.000(2)
C2 0.034(3) 0.036(3) 0.021(3) 0.001(2) -0.001(2) -0.006(2)
C3 0.041(3) 0.045(3) 0.020(3) -0.008(3) 0.006(2) -0.001(2)
C4 0.029(3) 0.065(4) 0.025(3) 0.003(3) -0.001(3) -0.009(3)
C5 0.036(4) 0.046(4) 0.050(4) 0.008(3) -0.002(3) 0.001(3)
C6 0.056(4) 0.037(3) 0.058(5) 0.000(3) 0.003(4) 0.021(3)
C7 0.036(3) 0.049(3) 0.041(4) -0.005(3) 0.008(3) 0.007(3)
C8 0.056(4) 0.037(3) 0.053(4) 0.015(3) 0.011(3) -0.004(3)
C9 0.044(3) 0.029(3) 0.040(4) 0.004(2) 0.015(3) 0.002(2)
C10 0.061(4) 0.054(4) 0.053(4) 0.027(3) 0.018(4) 0.015(3)
C11 0.066(5) 0.049(4) 0.083(6) 0.025(4) 0.033(4) 0.020(4)
C12 0.051(5) 0.056(5) 0.172(10) 0.023(4) 0.032(6) 0.030(6)
C13 0.083(6) 0.026(3) 0.162(10) -0.014(3) 0.069(7) -0.028(5)
C14 0.054(4) 0.031(3) 0.111(7) -0.008(3) 0.023(4) -0.009(4)
C15 0.027(3) 0.025(2) 0.030(3) 0.002(2) 0.009(2) 0.003(2)
C16 0.038(3) 0.035(3) 0.051(4) 0.001(2) 0.022(3) -0.001(3)
C17 0.048(4) 0.045(4) 0.088(6) -0.011(3) 0.035(4) -0.002(4)
C18 0.056(4) 0.033(3) 0.082(5) -0.006(3) 0.030(4) 0.004(3)
C19 0.063(4) 0.031(3) 0.065(5) -0.003(3) 0.021(4) -0.010(3)
C20 0.040(3) 0.031(3) 0.048(4) 0.002(2) 0.020(3) -0.003(3)
C21 0.035(3) 0.037(3) 0.032(3) -0.003(2) 0.010(3) 0.005(2)
C22 0.047(4) 0.067(4) 0.023(3) -0.013(3) 0.008(3) -0.005(3)
C23 0.073(5) 0.062(4) 0.039(4) -0.012(4) 0.032(4) 0.000(3)
C24 0.059(4) 0.054(4) 0.060(5) 0.002(3) 0.042(4) 0.007(3)
C25 0.040(4) 0.064(4) 0.077(5) -0.001(3) 0.031(4) 0.016(4)
C26 0.034(3) 0.063(4) 0.040(4) -0.007(3) 0.009(3) 0.007(3)
Au2 0.02620(12) 0.03448(12) 0.03323(14) 0.00288(8) -0.00351(9) -0.00166(9)
Cl2 0.0986(18) 0.131(2) 0.0464(13) 0.0114(15) 0.0074(12) -0.0290(13)
S2 0.0438(9) 0.0354(7) 0.0410(9) 0.0104(6) -0.0135(7) -0.0075(7)
P2 0.0234(7) 0.0268(6) 0.0313(8) 0.0025(5) 0.0002(6) -0.0014(6)
O2 0.035(2) 0.0267(18) 0.043(2) 0.0008(15) -0.0019(18) -0.0025(17)
N2 0.031(3) 0.033(2) 0.039(3) 0.0005(19) -0.006(2) 0.002(2)
C27 0.030(3) 0.026(3) 0.036(3) -0.002(2) 0.004(2) 0.004(2)
C28 0.027(3) 0.032(3) 0.044(4) 0.003(2) -0.012(3) 0.008(2)
C29 0.038(4) 0.057(4) 0.032(4) -0.001(3) -0.005(3) 0.002(3)
C30 0.053(4) 0.061(4) 0.037(4) 0.009(3) -0.012(3) -0.004(3)
C31 0.072(6) 0.041(4) 0.056(5) 0.007(3) -0.020(4) -0.005(3)
C32 0.043(4) 0.040(4) 0.085(6) -0.015(3) -0.021(4) 0.009(4)
C33 0.036(4) 0.043(3) 0.061(5) -0.001(3) 0.000(3) 0.012(3)
C34 0.041(3) 0.027(3) 0.058(4) 0.003(2) 0.010(3) -0.002(3)
C35 0.036(3) 0.029(3) 0.053(4) 0.008(2) 0.012(3) -0.004(3)
C36 0.091(6) 0.042(4) 0.080(6) 0.027(4) 0.033(5) 0.016(4)
C37 0.096(7) 0.033(4) 0.140(9) 0.033(4) 0.064(7) 0.021(5)
C38 0.112(7) 0.042(4) 0.135(9) -0.002(4) 0.079(7) -0.027(5)
C39 0.094(6) 0.053(4) 0.092(7) 0.013(4) 0.032(5) -0.035(4)
C40 0.060(4) 0.052(4) 0.065(5) 0.008(3) 0.014(4) -0.026(4)
C41 0.026(3) 0.030(3) 0.029(3) 0.000(2) 0.003(2) -0.001(2)
C42 0.041(4) 0.038(3) 0.084(5) 0.001(3) 0.033(4) 0.000(3)
C43 0.082(6) 0.039(4) 0.104(7) -0.010(3) 0.060(5) 0.000(4)
C44 0.069(5) 0.038(4) 0.100(7) -0.014(3) 0.037(5) -0.003(4)
C45 0.067(5) 0.032(3) 0.099(6) 0.011(3) 0.038(5) 0.010(4)
C46 0.040(4) 0.030(3) 0.072(5) 0.004(2) 0.019(3) 0.001(3)
C47 0.021(3) 0.036(3) 0.038(3) -0.001(2) 0.004(2) 0.001(2)
C48 0.038(4) 0.067(4) 0.057(5) -0.002(3) 0.004(3) 0.025(4)
C49 0.049(4) 0.089(5) 0.061(5) -0.005(4) 0.026(4) 0.021(4)
C50 0.036(4) 0.051(4) 0.090(6) -0.004(3) 0.026(4) 0.007(4)
C51 0.024(3) 0.075(5) 0.063(5) -0.005(3) 0.003(3) 0.004(4)
C52 0.023(3) 0.086(5) 0.037(4) -0.002(3) 0.000(3) 0.011(3)

loop_
_atom_type_symbol
_atom_type_description
_atom_type_scat_dispersion_real
_atom_type_scat_dispersion_imag
_atom_type_scat_source
C C 0.0033 0.0016 'International Tables Vol C Tables 4.2.6.8 and 6.1.1.4'
H H 0.0000 0.0000 'International Tables Vol C Tables 4.2.6.8 and 6.1.1.4'
N N 0.0061 0.0033 'International Tables Vol C Tables 4.2.6.8 and 6.1.1.4'
O O 0.0106 0.0060 'International Tables Vol C Tables 4.2.6.8 and 6.1.1.4'
P P 0.1023 0.0942 'International Tables Vol C Tables 4.2.6.8 and 6.1.1.4'
S S 0.1246 0.1234 'International Tables Vol C Tables 4.2.6.8 and 6.1.1.4'
Cl Cl 0.1484 0.1585 'International Tables Vol C Tables 4.2.6.8 and 6.1.1.4'
Au Au -2.0133 8.8022 'International Tables Vol C Tables 4.2.6.8 and 6.1.1.4'

loop_
_geom_angle_atom_site_label_1
_geom_angle_atom_site_label_2
_geom_angle_atom_site_label_3
_geom_angle_site_symmetry_1
_geom_angle_site_symmetry_3
_geom_angle
_geom_angle_publ_flag
P1 Au1 S1 . . 175.10(5) y
C1 S1 Au1 . . 104.79(18) ?
C21 P1 C9 . . 112.0(3) ?
C21 P1 C15 . . 106.5(2) ?
C9 P1 C15 . . 105.0(2) ?
C21 P1 Au1 . . 112.04(19) ?
C9 P1 Au1 . . 111.61(19) ?
C15 P1 Au1 . . 109.31(17) ?
C1 O1 C8 . . 116.1(4) ?
C1 N1 C2 . . 117.1(4) ?
N1 C1 O1 . . 121.1(5) ?
N1 C1 S1 . . 125.3(4) ?
O1 C1 S1 . . 113.6(4) ?
C3 C2 C7 . . 119.2(5) ?
C3 C2 N1 . . 119.6(5) ?
C7 C2 N1 . . 121.1(5) ?
C4 C3 C2 . . 119.4(5) ?
C4 C3 H3 . . 120.3 ?
C2 C3 H3 . . 120.3 ?
C5 C4 C3 . . 122.1(6) ?
C5 C4 Cl1 . . 119.7(5) ?
C3 C4 Cl1 . . 118.1(5) ?
C4 C5 C6 . . 118.9(6) ?
C4 C5 H5 . . 120.6 ?
C6 C5 H5 . . 120.6 ?
C5 C6 C7 . . 121.2(6) ?
C5 C6 H6 . . 119.4 ?
C7 C6 H6 . . 119.4 ?
C6 C7 C2 . . 119.2(6) ?
C6 C7 H7 . . 120.4 ?
C2 C7 H7 . . 120.4 ?
O1 C8 H8A . . 109.5 ?
O1 C8 H8B . . 109.5 ?
H8A C8 H8B . . 109.5 ?
O1 C8 H8C . . 109.5 ?
H8A C8 H8C . . 109.5 ?
H8B C8 H8C . . 109.5 ?
C14 C9 C10 . . 111.8(5) ?
C14 C9 P1 . . 112.4(4) ?
C10 C9 P1 . . 117.3(4) ?
C14 C9 H9 . . 104.6 ?
C10 C9 H9 . . 104.6 ?
P1 C9 H9 . . 104.6 ?
C11 C10 C9 . . 112.9(6) ?
C11 C10 H10A . . 109.0 ?
C9 C10 H10A . . 109.0 ?
C11 C10 H10B . . 109.0 ?
C9 C10 H10B . . 109.0 ?
H10A C10 H10B . . 107.8 ?
C12 C11 C10 . . 110.8(6) ?
C12 C11 H11A . . 109.5 ?
C10 C11 H11A . . 109.5 ?
C12 C11 H11B . . 109.5 ?
C10 C11 H11B . . 109.5 ?
H11A C11 H11B . . 108.1 ?
C11 C12 C13 . . 114.4(6) ?
C11 C12 H12A . . 108.7 ?
C13 C12 H12A . . 108.7 ?
C11 C12 H12B . . 108.7 ?
C13 C12 H12B . . 108.7 ?
H12A C12 H12B . . 107.6 ?
C12 C13 C14 . . 110.7(7) ?
C12 C13 H13A . . 109.5 ?
C14 C13 H13A . . 109.5 ?
C12 C13 H13B . . 109.5 ?
C14 C13 H13B . . 109.5 ?
H13A C13 H13B . . 108.1 ?
C9 C14 C13 . . 111.2(6) ?
C9 C14 H14A . . 109.4 ?
C13 C14 H14A . . 109.4 ?
C9 C14 H14B . . 109.4 ?
C13 C14 H14B . . 109.4 ?
H14A C14 H14B . . 108.0 ?
C16 C15 C20 . . 110.5(4) ?
C16 C15 P1 . . 110.6(4) ?
C20 C15 P1 . . 109.4(4) ?
C16 C15 H15 . . 108.8 ?
C20 C15 H15 . . 108.8 ?
P1 C15 H15 . . 108.8 ?
C15 C16 C17 . . 111.5(5) ?
C15 C16 H16A . . 109.3 ?
C17 C16 H16A . . 109.3 ?
C15 C16 H16B . . 109.3 ?
C17 C16 H16B . . 109.3 ?
H16A C16 H16B . . 108.0 ?
C18 C17 C16 . . 110.2(5) ?
C18 C17 H17A . . 109.6 ?
C16 C17 H17A . . 109.6 ?
C18 C17 H17B . . 109.6 ?
C16 C17 H17B . . 109.6 ?
H17A C17 H17B . . 108.1 ?
C19 C18 C17 . . 109.1(5) ?
C19 C18 H18A . . 109.9 ?
C17 C18 H18A . . 109.9 ?
C19 C18 H18B . . 109.9 ?
C17 C18 H18B . . 109.9 ?
H18A C18 H18B . . 108.3 ?
C18 C19 C20 . . 111.1(5) ?
C18 C19 H19A . . 109.4 ?
C20 C19 H19A . . 109.4 ?
C18 C19 H19B . . 109.4 ?
C20 C19 H19B . . 109.4 ?
H19A C19 H19B . . 108.0 ?
C15 C20 C19 . . 111.1(5) ?
C15 C20 H20A . . 109.4 ?
C19 C20 H20A . . 109.4 ?
C15 C20 H20B . . 109.4 ?
C19 C20 H20B . . 109.4 ?
H20A C20 H20B . . 108.0 ?
C26 C21 C22 . . 111.8(5) ?
C26 C21 P1 . . 113.5(4) ?
C22 C21 P1 . . 115.8(4) ?
C26 C21 H21 . . 104.8 ?
C22 C21 H21 . . 104.8 ?
P1 C21 H21 . . 104.8 ?
C21 C22 C23 . . 111.3(5) ?
C21 C22 H22A . . 109.4 ?
C23 C22 H22A . . 109.4 ?
C21 C22 H22B . . 109.4 ?
C23 C22 H22B . . 109.4 ?
H22A C22 H22B . . 108.0 ?
C24 C23 C22 . . 111.9(5) ?
C24 C23 H23A . . 109.2 ?
C22 C23 H23A . . 109.2 ?
C24 C23 H23B . . 109.2 ?
C22 C23 H23B . . 109.2 ?
H23A C23 H23B . . 107.9 ?
C23 C24 C25 . . 112.1(5) ?
C23 C24 H24A . . 109.2 ?
C25 C24 H24A . . 109.2 ?
C23 C24 H24B . . 109.2 ?
C25 C24 H24B . . 109.2 ?
H24A C24 H24B . . 107.9 ?
C24 C25 C26 . . 111.7(5) ?
C24 C25 H25A . . 109.3 ?
C26 C25 H25A . . 109.3 ?
C24 C25 H25B . . 109.3 ?
C26 C25 H25B . . 109.3 ?
H25A C25 H25B . . 107.9 ?
C21 C26 C25 . . 111.6(5) ?
C21 C26 H26A . . 109.3 ?
C25 C26 H26A . . 109.3 ?
C21 C26 H26B . . 109.3 ?
C25 C26 H26B . . 109.3 ?
H26A C26 H26B . . 108.0 ?
P2 Au2 S2 . . 177.26(5) y
C27 S2 Au2 . . 104.42(19) ?
C41 P2 C35 . . 104.9(3) ?
C41 P2 C47 . . 106.8(2) ?
C35 P2 C47 . . 112.7(3) ?
C41 P2 Au2 . . 110.99(17) ?
C35 P2 Au2 . . 109.64(19) ?
C47 P2 Au2 . . 111.58(19) ?
C27 O2 C34 . . 115.8(4) ?
C27 N2 C28 . . 118.5(5) ?
N2 C27 O2 . . 120.6(5) ?
N2 C27 S2 . . 126.7(4) ?
O2 C27 S2 . . 112.8(4) ?
C33 C28 N2 . . 119.6(6) ?
C33 C28 C29 . . 119.4(6) ?
N2 C28 C29 . . 121.0(5) ?
C30 C29 C28 . . 119.1(6) ?
C30 C29 H29 . . 120.5 ?
C28 C29 H29 . . 120.5 ?
C29 C30 C31 . . 122.4(7) ?
C29 C30 Cl2 . . 119.1(6) ?
C31 C30 Cl2 . . 118.3(6) ?
C30 C31 C32 . . 118.5(7) ?
C30 C31 H31 . . 120.8 ?
C32 C31 H31 . . 120.8 ?
C31 C32 C33 . . 121.0(7) ?
C31 C32 H32 . . 119.5 ?
C33 C32 H32 . . 119.5 ?
C28 C33 C32 . . 119.6(7) ?
C28 C33 H33 . . 120.2 ?
C32 C33 H33 . . 120.2 ?
O2 C34 H34A . . 109.5 ?
O2 C34 H34B . . 109.5 ?
H34A C34 H34B . . 109.5 ?
O2 C34 H34C . . 109.5 ?
H34A C34 H34C . . 109.5 ?
H34B C34 H34C . . 109.5 ?
C36 C35 C40 . . 111.5(5) ?
C36 C35 P2 . . 114.5(5) ?
C40 C35 P2 . . 117.2(4) ?
C36 C35 H35 . . 103.9 ?
C40 C35 H35 . . 103.9 ?
P2 C35 H35 . . 103.9 ?
C35 C36 C37 . . 111.1(6) ?
C35 C36 H36A . . 109.4 ?
C37 C36 H36A . . 109.4 ?
C35 C36 H36B . . 109.4 ?
C37 C36 H36B . . 109.4 ?
H36A C36 H36B . . 108.0 ?
C38 C37 C36 . . 114.1(7) ?
C38 C37 H37A . . 108.7 ?
C36 C37 H37A . . 108.7 ?
C38 C37 H37B . . 108.7 ?
C36 C37 H37B . . 108.7 ?
H37A C37 H37B . . 107.6 ?
C39 C38 C37 . . 112.4(6) ?
C39 C38 H38A . . 109.1 ?
C37 C38 H38A . . 109.1 ?
C39 C38 H38B . . 109.1 ?
C37 C38 H38B . . 109.1 ?
H38A C38 H38B . . 107.9 ?
C38 C39 C40 . . 113.1(7) ?
C38 C39 H39A . . 109.0 ?
C40 C39 H39A . . 109.0 ?
C38 C39 H39B . . 109.0 ?
C40 C39 H39B . . 109.0 ?
H39A C39 H39B . . 107.8 ?
C35 C40 C39 . . 112.1(6) ?
C35 C40 H40A . . 109.2 ?
C39 C40 H40A . . 109.2 ?
C35 C40 H40B . . 109.2 ?
C39 C40 H40B . . 109.2 ?
H40A C40 H40B . . 107.9 ?
C46 C41 C42 . . 109.3(4) ?
C46 C41 P2 . . 111.7(4) ?
C42 C41 P2 . . 112.0(4) ?
C46 C41 H41 . . 107.9 ?
C42 C41 H41 . . 107.9 ?
P2 C41 H41 . . 107.9 ?
C43 C42 C41 . . 112.5(5) ?
C43 C42 H42A . . 109.1 ?
C41 C42 H42A . . 109.1 ?
C43 C42 H42B . . 109.1 ?
C41 C42 H42B . . 109.1 ?
H42A C42 H42B . . 107.8 ?
C44 C43 C42 . . 112.6(6) ?
C44 C43 H43A . . 109.1 ?
C42 C43 H43A . . 109.1 ?
C44 C43 H43B . . 109.1 ?
C42 C43 H43B . . 109.1 ?
H43A C43 H43B . . 107.8 ?
C45 C44 C43 . . 110.4(5) ?
C45 C44 H44A . . 109.6 ?
C43 C44 H44A . . 109.6 ?
C45 C44 H44B . . 109.6 ?
C43 C44 H44B . . 109.6 ?
H44A C44 H44B . . 108.1 ?
C44 C45 C46 . . 111.9(6) ?
C44 C45 H45A . . 109.2 ?
C46 C45 H45A . . 109.2 ?
C44 C45 H45B . . 109.2 ?
C46 C45 H45B . . 109.2 ?
H45A C45 H45B . . 107.9 ?
C41 C46 C45 . . 112.2(6) ?
C41 C46 H46A . . 109.2 ?
C45 C46 H46A . . 109.2 ?
C41 C46 H46B . . 109.2 ?
C45 C46 H46B . . 109.2 ?
H46A C46 H46B . . 107.9 ?
C52 C47 C48 . . 112.1(5) ?
C52 C47 P2 . . 116.5(4) ?
C48 C47 P2 . . 111.5(4) ?
C52 C47 H47 . . 105.2 ?
C48 C47 H47 . . 105.2 ?
P2 C47 H47 . . 105.2 ?
C47 C48 C49 . . 111.4(5) ?
C47 C48 H48A . . 109.4 ?
C49 C48 H48A . . 109.4 ?
C47 C48 H48B . . 109.4 ?
C49 C48 H48B . . 109.4 ?
H48A C48 H48B . . 108.0 ?
C50 C49 C48 . . 112.0(6) ?
C50 C49 H49A . . 109.2 ?
C48 C49 H49A . . 109.2 ?
C50 C49 H49B . . 109.2 ?
C48 C49 H49B . . 109.2 ?
H49A C49 H49B . . 107.9 ?
C51 C50 C49 . . 110.4(5) ?
C51 C50 H50A . . 109.6 ?
C49 C50 H50A . . 109.6 ?
C51 C50 H50B . . 109.6 ?
C49 C50 H50B . . 109.6 ?
H50A C50 H50B . . 108.1 ?
C50 C51 C52 . . 113.0(5) ?
C50 C51 H51A . . 109.0 ?
C52 C51 H51A . . 109.0 ?
C50 C51 H51B . . 109.0 ?
C52 C51 H51B . . 109.0 ?
H51A C51 H51B . . 107.8 ?
C47 C52 C51 . . 110.8(5) ?
C47 C52 H52A . . 109.5 ?
C51 C52 H52A . . 109.5 ?
C47 C52 H52B . . 109.5 ?
C51 C52 H52B . . 109.5 ?
H52A C52 H52B . . 108.1 ?

loop_
_geom_bond_atom_site_label_1
_geom_bond_atom_site_label_2
_geom_bond_site_symmetry_2
_geom_bond_distance
_geom_bond_publ_flag
Au1 P1 . 2.2565(14) y
Au1 S1 . 2.2982(14) y
Cl1 C4 . 1.733(6) ?
S1 C1 . 1.741(5) y
P1 C21 . 1.834(6) ?
P1 C9 . 1.844(5) ?
P1 C15 . 1.847(5) ?
O1 C1 . 1.357(6) ?
O1 C8 . 1.438(6) ?
N1 C1 . 1.257(6) y
N1 C2 . 1.430(7) ?
C2 C3 . 1.391(8) ?
C2 C7 . 1.392(7) ?
C3 C4 . 1.367(8) ?
C3 H3 . 0.9400 ?
C4 C5 . 1.360(9) ?
C5 C6 . 1.366(9) ?
C5 H5 . 0.9400 ?
C6 C7 . 1.387(8) ?
C6 H6 . 0.9400 ?
C7 H7 . 0.9400 ?
C8 H8A . 0.9700 ?
C8 H8B . 0.9700 ?
C8 H8C . 0.9700 ?
C9 C14 . 1.503(8) ?
C9 C10 . 1.524(8) ?
C9 H9 . 0.9900 ?
C10 C11 . 1.509(8) ?
C10 H10A . 0.9800 ?
C10 H10B . 0.9800 ?
C11 C12 . 1.459(10) ?
C11 H11A . 0.9800 ?
C11 H11B . 0.9800 ?
C12 C13 . 1.513(12) ?
C12 H12A . 0.9800 ?
C12 H12B . 0.9800 ?
C13 C14 . 1.549(9) ?
C13 H13A . 0.9800 ?
C13 H13B . 0.9800 ?
C14 H14A . 0.9800 ?
C14 H14B . 0.9800 ?
C15 C16 . 1.514(7) ?
C15 C20 . 1.530(7) ?
C15 H15 . 0.9900 ?
C16 C17 . 1.535(8) ?
C16 H16A . 0.9800 ?
C16 H16B . 0.9800 ?
C17 C18 . 1.526(8) ?
C17 H17A . 0.9800 ?
C17 H17B . 0.9800 ?
C18 C19 . 1.495(9) ?
C18 H18A . 0.9800 ?
C18 H18B . 0.9800 ?
C19 C20 . 1.538(7) ?
C19 H19A . 0.9800 ?
C19 H19B . 0.9800 ?
C20 H20A . 0.9800 ?
C20 H20B . 0.9800 ?
C21 C26 . 1.517(7) ?
C21 C22 . 1.526(8) ?
C21 H21 . 0.9900 ?
C22 C23 . 1.527(8) ?
C22 H22A . 0.9800 ?
C22 H22B . 0.9800 ?
C23 C24 . 1.496(9) ?
C23 H23A . 0.9800 ?
C23 H23B . 0.9800 ?
C24 C25 . 1.502(9) ?
C24 H24A . 0.9800 ?
C24 H24B . 0.9800 ?
C25 C26 . 1.523(8) ?
C25 H25A . 0.9800 ?
C25 H25B . 0.9800 ?
C26 H26A . 0.9800 ?
C26 H26B . 0.9800 ?
Au2 P2 . 2.2572(14) y
Au2 S2 . 2.2949(15) y
Cl2 C30 . 1.727(8) ?
S2 C27 . 1.748(5) y
P2 C41 . 1.839(5) ?
P2 C35 . 1.844(5) ?
P2 C47 . 1.845(5) ?
O2 C27 . 1.362(6) ?
O2 C34 . 1.434(6) ?
N2 C27 . 1.255(6) y
N2 C28 . 1.409(7) ?
C28 C33 . 1.379(8) ?
C28 C29 . 1.411(9) ?
C29 C30 . 1.358(9) ?
C29 H29 . 0.9400 ?
C30 C31 . 1.372(10) ?
C31 C32 . 1.377(11) ?
C31 H31 . 0.9400 ?
C32 C33 . 1.390(9) ?
C32 H32 . 0.9400 ?
C33 H33 . 0.9400 ?
C34 H34A . 0.9700 ?
C34 H34B . 0.9700 ?
C34 H34C . 0.9700 ?
C35 C36 . 1.503(8) ?
C35 C40 . 1.507(8) ?
C35 H35 . 0.9900 ?
C36 C37 . 1.526(10) ?
C36 H36A . 0.9800 ?
C36 H36B . 0.9800 ?
C37 C38 . 1.490(12) ?
C37 H37A . 0.9800 ?
C37 H37B . 0.9800 ?
C38 C39 . 1.458(11) ?
C38 H38A . 0.9800 ?
C38 H38B . 0.9800 ?
C39 C40 . 1.513(8) ?
C39 H39A . 0.9800 ?
C39 H39B . 0.9800 ?
C40 H40A . 0.9800 ?
C40 H40B . 0.9800 ?
C41 C46 . 1.515(7) ?
C41 C42 . 1.535(7) ?
C41 H41 . 0.9900 ?
C42 C43 . 1.512(9) ?
C42 H42A . 0.9800 ?
C42 H42B . 0.9800 ?
C43 C44 . 1.509(9) ?
C43 H43A . 0.9800 ?
C43 H43B . 0.9800 ?
C44 C45 . 1.494(9) ?
C44 H44A . 0.9800 ?
C44 H44B . 0.9800 ?
C45 C46 . 1.533(8) ?
C45 H45A . 0.9800 ?
C45 H45B . 0.9800 ?
C46 H46A . 0.9800 ?
C46 H46B . 0.9800 ?
C47 C52 . 1.506(7) ?
C47 C48 . 1.513(8) ?
C47 H47 . 0.9900 ?
C48 C49 . 1.517(9) ?
C48 H48A . 0.9800 ?
C48 H48B . 0.9800 ?
C49 C50 . 1.509(9) ?
C49 H49A . 0.9800 ?
C49 H49B . 0.9800 ?
C50 C51 . 1.504(9) ?
C50 H50A . 0.9800 ?
C50 H50B . 0.9800 ?
C51 C52 . 1.524(8) ?
C51 H51A . 0.9800 ?
C51 H51B . 0.9800 ?
C52 H52A . 0.9800 ?
C52 H52B . 0.9800 ?

loop_
_geom_torsion_atom_site_label_1
_geom_torsion_atom_site_label_2
_geom_torsion_atom_site_label_3
_geom_torsion_atom_site_label_4
_geom_torsion_site_symmetry_1
_geom_torsion_site_symmetry_2
_geom_torsion_site_symmetry_3
_geom_torsion_site_symmetry_4
_geom_torsion
_geom_torsion_publ_flag
C2 N1 C1 O1 . . . . 177.6(5) ?
C2 N1 C1 S1 . . . . -2.0(7) ?
C8 O1 C1 N1 . . . . -0.8(7) ?
C8 O1 C1 S1 . . . . 178.9(4) ?
Au1 S1 C1 N1 . . . . 167.3(4) ?
Au1 S1 C1 O1 . . . . -12.3(4) ?
C1 N1 C2 C3 . . . . -89.4(6) ?
C1 N1 C2 C7 . . . . 93.4(6) ?
C7 C2 C3 C4 . . . . -3.0(8) ?
N1 C2 C3 C4 . . . . 179.8(5) ?
C2 C3 C4 C5 . . . . 1.9(9) ?
C2 C3 C4 Cl1 . . . . -179.1(4) ?
C3 C4 C5 C6 . . . . 0.2(10) ?
Cl1 C4 C5 C6 . . . . -178.8(5) ?
C4 C5 C6 C7 . . . . -1.2(10) ?
C5 C6 C7 C2 . . . . 0.1(10) ?
C3 C2 C7 C6 . . . . 2.0(9) ?
N1 C2 C7 C6 . . . . 179.2(5) ?
C21 P1 C9 C14 . . . . 67.9(5) ?
C15 P1 C9 C14 . . . . -177.0(5) ?
Au1 P1 C9 C14 . . . . -58.7(5) ?
C21 P1 C9 C10 . . . . -63.9(5) ?
C15 P1 C9 C10 . . . . 51.2(5) ?
Au1 P1 C9 C10 . . . . 169.6(4) ?
C14 C9 C10 C11 . . . . 53.5(8) ?
P1 C9 C10 C11 . . . . -174.5(5) ?
C9 C10 C11 C12 . . . . -53.4(9) ?
C10 C11 C12 C13 . . . . 54.6(10) ?
C11 C12 C13 C14 . . . . -54.2(9) ?
C10 C9 C14 C13 . . . . -52.3(8) ?
P1 C9 C14 C13 . . . . 173.3(6) ?
C12 C13 C14 C9 . . . . 52.0(9) ?
C21 P1 C15 C16 . . . . 175.3(4) ?
C9 P1 C15 C16 . . . . 56.4(4) ?
Au1 P1 C15 C16 . . . . -63.5(4) ?
C21 P1 C15 C20 . . . . -62.7(4) ?
C9 P1 C15 C20 . . . . 178.4(4) ?
Au1 P1 C15 C20 . . . . 58.5(4) ?
C20 C15 C16 C17 . . . . 54.5(6) ?
P1 C15 C16 C17 . . . . 175.8(4) ?
C15 C16 C17 C18 . . . . -57.9(7) ?
C16 C17 C18 C19 . . . . 59.7(8) ?
C17 C18 C19 C20 . . . . -59.7(7) ?
C16 C15 C20 C19 . . . . -53.6(7) ?
P1 C15 C20 C19 . . . . -175.6(4) ?
C18 C19 C20 C15 . . . . 57.2(7) ?
C9 P1 C21 C26 . . . . -78.6(5) ?
C15 P1 C21 C26 . . . . 167.1(4) ?
Au1 P1 C21 C26 . . . . 47.7(4) ?
C9 P1 C21 C22 . . . . 52.7(5) ?
C15 P1 C21 C22 . . . . -61.6(5) ?
Au1 P1 C21 C22 . . . . 179.0(4) ?
C26 C21 C22 C23 . . . . -52.8(7) ?
P1 C21 C22 C23 . . . . 175.1(4) ?
C21 C22 C23 C24 . . . . 53.7(7) ?
C22 C23 C24 C25 . . . . -55.1(8) ?
C23 C24 C25 C26 . . . . 55.2(8) ?
C22 C21 C26 C25 . . . . 53.2(7) ?
P1 C21 C26 C25 . . . . -173.6(4) ?
C24 C25 C26 C21 . . . . -54.1(7) ?
C28 N2 C27 O2 . . . . -179.7(5) ?
C28 N2 C27 S2 . . . . 1.6(8) ?
C34 O2 C27 N2 . . . . -0.4(8) ?
C34 O2 C27 S2 . . . . 178.5(4) ?
Au2 S2 C27 N2 . . . . 172.1(5) ?
Au2 S2 C27 O2 . . . . -6.7(4) ?
C27 N2 C28 C33 . . . . -114.0(6) ?
C27 N2 C28 C29 . . . . 68.4(7) ?
C33 C28 C29 C30 . . . . 1.1(8) ?
N2 C28 C29 C30 . . . . 178.7(5) ?
C28 C29 C30 C31 . . . . 1.1(10) ?
C28 C29 C30 Cl2 . . . . 176.9(4) ?
C29 C30 C31 C32 . . . . -2.8(10) ?
Cl2 C30 C31 C32 . . . . -178.6(5) ?
C30 C31 C32 C33 . . . . 2.3(10) ?
N2 C28 C33 C32 . . . . -179.2(5) ?
C29 C28 C33 C32 . . . . -1.6(9) ?
C31 C32 C33 C28 . . . . -0.1(10) ?
C41 P2 C35 C36 . . . . 169.1(5) ?
C47 P2 C35 C36 . . . . -75.0(5) ?
Au2 P2 C35 C36 . . . . 49.9(5) ?
C41 P2 C35 C40 . . . . -57.4(5) ?
C47 P2 C35 C40 . . . . 58.4(6) ?
Au2 P2 C35 C40 . . . . -176.7(4) ?
C40 C35 C36 C37 . . . . 51.6(8) ?
P2 C35 C36 C37 . . . . -172.3(6) ?
C35 C36 C37 C38 . . . . -50.7(10) ?
C36 C37 C38 C39 . . . . 50.8(10) ?
C37 C38 C39 C40 . . . . -51.7(10) ?
C36 C35 C40 C39 . . . . -53.6(8) ?
P2 C35 C40 C39 . . . . 171.7(5) ?
C38 C39 C40 C35 . . . . 53.8(10) ?
C35 P2 C41 C46 . . . . -178.2(4) ?
C47 P2 C41 C46 . . . . 62.0(4) ?
Au2 P2 C41 C46 . . . . -59.9(4) ?
C35 P2 C41 C42 . . . . -55.2(5) ?
C47 P2 C41 C42 . . . . -175.0(4) ?
Au2 P2 C41 C42 . . . . 63.1(4) ?
C46 C41 C42 C43 . . . . -53.3(7) ?
P2 C41 C42 C43 . . . . -177.6(5) ?
C41 C42 C43 C44 . . . . 54.6(9) ?
C42 C43 C44 C45 . . . . -54.7(9) ?
C43 C44 C45 C46 . . . . 55.2(9) ?
C42 C41 C46 C45 . . . . 54.0(7) ?
P2 C41 C46 C45 . . . . 178.5(5) ?
C44 C45 C46 C41 . . . . -56.6(8) ?
C41 P2 C47 C52 . . . . 52.6(5) ?
C35 P2 C47 C52 . . . . -62.1(5) ?
Au2 P2 C47 C52 . . . . 174.1(4) ?
C41 P2 C47 C48 . . . . -177.1(4) ?
C35 P2 C47 C48 . . . . 68.3(5) ?
Au2 P2 C47 C48 . . . . -55.6(5) ?
C52 C47 C48 C49 . . . . -54.3(8) ?
P2 C47 C48 C49 . . . . 173.0(5) ?
C47 C48 C49 C50 . . . . 55.0(8) ?
C48 C49 C50 C51 . . . . -54.7(8) ?
C49 C50 C51 C52 . . . . 54.6(8) ?
C48 C47 C52 C51 . . . . 53.3(7) ?
P2 C47 C52 C51 . . . . -176.6(4) ?
C50 C51 C52 C47 . . . . -54.1(8) ?
